data_4516900
loop_
_publ_author_name
'Kumar, Anuj'
'Naaz, Afsana'
'Prakasham, A. P.'
'Gangwar, Manoj Kumar'
'Butcher, Raymond J.'
'Panda, Dulal'
'Ghosh, Prasenjit'

_publ_section_title
;
 Potent Anticancer Activity with High Selectivity of a Chiral Palladium
 N-Heterocyclic Carbene Complex.
;
_journal_issue 8
_journal_name_full 'ACS omega'
_journal_page_first 4632
_journal_page_last 4646
_journal_paper_doi 10.1021/acsomega.7b00688
_journal_volume 2
_journal_year 2017
_chemical_absolute_configuration ad
_chemical_formula_moiety 'C42 H54 F6 N6 O4 Pd'
_chemical_formula_sum 'C42 H54 F6 N6 O4 Pd'
_chemical_formula_weight 927.31
_space_group_crystal_system monoclinic
_space_group_IT_number 4
_space_group_name_Hall 'P 2yb'
_space_group_name_H-M_alt 'P 1 21 1'
_atom_sites_solution_hydrogens geom
_atom_sites_solution_primary direct
_atom_sites_solution_secondary difmap
_audit_creation_date 2017-07-11
_audit_creation_method
;
Olex2 1.2-alpha
(compiled 2015.10.28 svn.r3245 for OlexSys, GUI svn.r5128)
;
_cell_angle_alpha 90
_cell_angle_beta 109.578(3)
_cell_angle_gamma 90
_cell_formula_units_Z 2
_cell_length_a 9.702(3)
_cell_length_b 20.111(6)
_cell_length_c 11.874(4)
_cell_measurement_reflns_used 5437
_cell_measurement_temperature 100(2)
_cell_measurement_theta_max 29.14
_cell_measurement_theta_min 4.63
_cell_volume 2182.9(12)
_computing_cell_refinement 'Rigaku CrystalClear'
_computing_data_collection 'Rigaku CrystalClear'
_computing_data_reduction 'Rigaku CrystalClear'
_computing_molecular_graphics 'Olex2 (Dolomanov et al., 2009)'
_computing_publication_material 'Olex2 (Dolomanov et al., 2009)'
_computing_structure_refinement 'ShelXL (Sheldrick, 2015)'
_computing_structure_solution 'Rigaku SHELXTL (Sheldrick, 2008)'
_diffrn_ambient_temperature 100.15
_diffrn_measured_fraction_theta_full 0.986
_diffrn_measured_fraction_theta_max 0.986
_diffrn_measurement_device_type 'Rigaku CCD'
_diffrn_measurement_method '\w scans'
_diffrn_radiation_type MoK\a
_diffrn_radiation_wavelength 0.7107
_diffrn_reflns_av_R_equivalents 0.1012
_diffrn_reflns_av_unetI/netI 0.2040
_diffrn_reflns_Laue_measured_fraction_full 0.986
_diffrn_reflns_Laue_measured_fraction_max 0.986
_diffrn_reflns_limit_h_max 11
_diffrn_reflns_limit_h_min -9
_diffrn_reflns_limit_k_max 23
_diffrn_reflns_limit_k_min -23
_diffrn_reflns_limit_l_max 13
_diffrn_reflns_limit_l_min -14
_diffrn_reflns_number 13887
_diffrn_reflns_point_group_measured_fraction_full 0.955
_diffrn_reflns_point_group_measured_fraction_max 0.955
_diffrn_reflns_theta_full 24.997
_diffrn_reflns_theta_max 24.997
_diffrn_reflns_theta_min 4.627
_diffrn_source 'fine-focus sealed tube'
_exptl_absorpt_coefficient_mu 0.498
_exptl_absorpt_correction_T_max 0.975
_exptl_absorpt_correction_T_min 0.910
_exptl_absorpt_correction_type multi-scan
_exptl_absorpt_process_details CrystalClear
_exptl_crystal_colour colorless
_exptl_crystal_density_diffrn 1.411
_exptl_crystal_density_method 'not measured'
_exptl_crystal_description prism
_exptl_crystal_F_000 960
_exptl_crystal_size_max 0.19
_exptl_crystal_size_mid 0.13
_exptl_crystal_size_min 0.05
_refine_diff_density_max 1.074
_refine_diff_density_min -0.756
_refine_diff_density_rms 0.111
_refine_ls_abs_structure_details
;
 Flack x determined using 1241 quotients [(I+)-(I-)]/[(I+)+(I-)]
 (Parsons, Flack and Wagner, Acta Cryst. B69 (2013) 249-259).
;
_refine_ls_abs_structure_Flack -0.03(4)
_refine_ls_extinction_method none
_refine_ls_goodness_of_fit_ref 0.857
_refine_ls_hydrogen_treatment constr
_refine_ls_matrix_type full
_refine_ls_number_parameters 538
_refine_ls_number_reflns 7334
_refine_ls_number_restraints 7
_refine_ls_restrained_S_all 0.856
_refine_ls_R_factor_all 0.0902
_refine_ls_R_factor_gt 0.0571
_refine_ls_shift/su_max 0.000
_refine_ls_shift/su_mean 0.000
_refine_ls_structure_factor_coef Fsqd
_refine_ls_weighting_details 'w=1/[\s^2^(Fo^2^)] where P=(Fo^2^+2Fc^2^)/3'
_refine_ls_weighting_scheme calc
_refine_ls_wR_factor_gt 0.0925
_refine_ls_wR_factor_ref 0.1186
_reflns_Friedel_coverage 0.879
_reflns_Friedel_fraction_full 0.922
_reflns_Friedel_fraction_max 0.922
_reflns_number_gt 4673
_reflns_number_total 7334
_reflns_threshold_expression 'I > 2\s(I)'
_cod_data_source_file ao7b00688_si_002.cif
_cod_data_source_block 1S2S5R-3c_PG-AK-9-85
_cod_database_code 4516900
_shelx_space_group_comment
;
The symmetry employed for this shelxl refinement is uniquely defined
by the following loop, which should always be used as a source of
symmetry information in preference to the above space-group names.
They are only intended as comments.
;
_olex2_refinement_description
;
1. Fixed Uiso
 At 1.2 times of:
  All C(H) groups, All C(H,H) groups
 At 1.5 times of:
  All C(H,H,H) groups
2. Uiso/Uaniso restraints and constraints
Uanis(C25) \\sim Ueq, Uanis(C) \\sim Ueq, Uanis(C6) \\sim Ueq: with sigma of
-0.1 and sigma for terminal atoms of -0.2
Uanis(C2) \\sim Ueq: with sigma of 0.01 and sigma for terminal atoms of 0.01
3.a Ternary CH refined with riding coordinates:
 C10(H10), C11(H11), C14(H14), C16(H16), C30(H30), C31(H31), C34(H34), C35(H35)
3.b Secondary CH2 refined with riding coordinates:
 C3(H3A,H3B), C12(H12A,H12B), C13(H13A,H13B), C15(H15A,H15B), C22(H22A,H22B),
 C29(H29A,H29B), C32(H32A,H32B), C33(H33A,H33B)
3.c Aromatic/amide H refined with riding coordinates:
 C2(H2), C5(H5), C6(H6), C7(H7), C8(H8), C9(H9), C21(H21), C24(H24), C25(H25),
 C26(H26), C27(H27), C28(H28)
3.d Idealised Me refined as rotating group:
 C17(H17A,H17B,H17C), C18(H18A,H18B,H18C), C19(H19A,H19B,H19C), C36(H36A,H36B,
 H36C), C37(H37A,H37B,H37C), C38(H38A,H38B,H38C)
;
_shelx_shelxl_version_number 2014/7
_olex2_submission_special_instructions 'No special instructions were received'

loop_
_space_group_symop_operation_xyz
'x, y, z'
'-x, y+1/2, -z'

loop_
_atom_site_label
_atom_site_type_symbol
_atom_site_fract_x
_atom_site_fract_y
_atom_site_fract_z
_atom_site_U_iso_or_equiv
_atom_site_adp_type
_atom_site_occupancy
_atom_site_site_symmetry_order
_atom_site_calc_flag
_atom_site_refinement_flags_posn
_atom_site_refinement_flags_adp
Pd1 Pd -0.22965(7) -0.06704(5) -0.02260(6) 0.0134(2) Uani 1 1 d . .
F1 F -0.0511(6) -0.0975(4) -0.3972(6) 0.039(2) Uani 1 1 d . .
F2 F -0.2176(10) -0.0255(4) -0.4081(7) 0.054(3) Uani 1 1 d . .
F3 F -0.2628(9) -0.1299(5) -0.4084(7) 0.051(3) Uani 1 1 d . .
F4 F -0.4259(7) -0.0265(3) 0.3368(6) 0.0325(18) Uani 1 1 d . .
F5 F -0.2577(9) -0.0968(4) 0.3544(7) 0.047(2) Uani 1 1 d . .
F6 F -0.2106(7) 0.0073(4) 0.3609(6) 0.046(2) Uani 1 1 d . .
O1 O -0.2294(6) -0.0729(6) -0.1912(5) 0.0156(16) Uani 1 1 d . .
O2 O 0.0091(7) -0.0895(4) -0.1647(6) 0.027(2) Uani 1 1 d . .
O3 O -0.2328(6) -0.0621(5) 0.1461(5) 0.0127(15) Uani 1 1 d . .
O4 O -0.4565(8) -0.0150(4) 0.1084(7) 0.031(2) Uani 1 1 d . .
N1 N -0.4571(8) -0.1768(4) -0.0714(8) 0.015(2) Uani 1 1 d . .
N2 N -0.6064(8) -0.1904(4) -0.1090(8) 0.020(2) Uani 1 1 d . .
N3 N -0.5632(8) -0.0833(4) -0.1295(8) 0.014(2) Uani 1 1 d . .
N4 N -0.0161(9) 0.0465(4) 0.0624(8) 0.016(2) Uani 1 1 d . .
N5 N 0.1287(9) 0.0660(5) 0.1090(9) 0.022(2) Uani 1 1 d . .
N6 N 0.1058(10) -0.0426(5) 0.0813(9) 0.017(2) Uani 1 1 d . .
C C -0.3418(12) -0.0365(5) 0.1709(10) 0.017(3) Uani 1 1 d . U
C1 C -0.4275(11) -0.1119(5) -0.0815(10) 0.014(2) Uani 1 1 d . .
C2 C -0.6656(11) -0.1326(6) -0.1441(10) 0.020(3) Uani 1 1 d . U
H2 H -0.7682 -0.1254 -0.1761 0.024 Uiso 1 1 calc R .
C3 C -0.5937(12) -0.0135(6) -0.1570(10) 0.018(3) Uani 1 1 d . .
H3A H -0.5029 0.0123 -0.1195 0.022 Uiso 1 1 calc R .
H3B H -0.6668 0.0016 -0.1210 0.022 Uiso 1 1 calc R .
C4 C -0.6510(11) 0.0018(5) -0.2902(10) 0.015(3) Uani 1 1 d . .
C5 C -0.7962(12) 0.0174(6) -0.3437(11) 0.027(3) Uani 1 1 d . .
H5 H -0.8603 0.0176 -0.2983 0.032 Uiso 1 1 calc R .
C6 C -0.8489(14) 0.0330(7) -0.4653(12) 0.036(4) Uani 1 1 d . U
H6 H -0.9493 0.0441 -0.5017 0.043 Uiso 1 1 calc R .
C7 C -0.7585(18) 0.0328(9) -0.5343(13) 0.042(4) Uani 1 1 d . .
H7 H -0.7943 0.0433 -0.6171 0.050 Uiso 1 1 calc R .
C8 C -0.6132(16) 0.0165(8) -0.4764(13) 0.048(4) Uani 1 1 d . .
H8 H -0.5481 0.0162 -0.5210 0.058 Uiso 1 1 calc R .
C9 C -0.5596(12) 0.0006(6) -0.3571(11) 0.031(3) Uani 1 1 d . .
H9 H -0.4596 -0.0111 -0.3209 0.038 Uiso 1 1 calc R .
C10 C -0.3436(11) -0.2289(5) -0.0333(10) 0.019(3) Uani 1 1 d . .
H10 H -0.2608 -0.2137 -0.0593 0.023 Uiso 1 1 calc R .
C11 C -0.3929(11) -0.2959(5) -0.0938(10) 0.018(3) Uani 1 1 d . .
H11 H -0.3009 -0.3219 -0.0798 0.022 Uiso 1 1 calc R .
C12 C -0.4827(12) -0.3357(6) -0.0301(10) 0.022(3) Uani 1 1 d . .
H12A H -0.5799 -0.3147 -0.0479 0.026 Uiso 1 1 calc R .
H12B H -0.4981 -0.3815 -0.0627 0.026 Uiso 1 1 calc R .
C13 C -0.4089(10) -0.3393(5) 0.1041(9) 0.018(2) Uani 1 1 d . .
H13A H -0.4729 -0.3639 0.1393 0.021 Uiso 1 1 calc R .
H13B H -0.3162 -0.3643 0.1221 0.021 Uiso 1 1 calc R .
C14 C -0.3766(12) -0.2718(5) 0.1616(10) 0.019(3) Uani 1 1 d . .
H14 H -0.4710 -0.2473 0.1448 0.023 Uiso 1 1 calc R .
C15 C -0.2823(11) -0.2345(6) 0.1035(10) 0.025(3) Uani 1 1 d . .
H15A H -0.1859 -0.2568 0.1259 0.031 Uiso 1 1 calc R .
H15B H -0.2658 -0.1890 0.1372 0.031 Uiso 1 1 calc R .
C16 C -0.4663(11) -0.2940(5) -0.2291(10) 0.021(3) Uani 1 1 d . .
H16 H -0.5679 -0.2767 -0.2461 0.025 Uiso 1 1 calc R .
C17 C -0.4784(13) -0.3622(6) -0.2875(11) 0.029(3) Uani 1 1 d . .
H17A H -0.3802 -0.3798 -0.2748 0.043 Uiso 1 1 calc GR .
H17B H -0.5314 -0.3582 -0.3734 0.043 Uiso 1 1 calc GR .
H17C H -0.5315 -0.3924 -0.2517 0.043 Uiso 1 1 calc GR .
C18 C -0.3878(11) -0.2470(6) -0.2901(11) 0.029(3) Uani 1 1 d . .
H18A H -0.3907 -0.2015 -0.2613 0.044 Uiso 1 1 calc GR .
H18B H -0.4370 -0.2484 -0.3769 0.044 Uiso 1 1 calc GR .
H18C H -0.2858 -0.2611 -0.2709 0.044 Uiso 1 1 calc GR .
C19 C -0.3025(13) -0.2757(6) 0.2957(11) 0.033(3) Uani 1 1 d . .
H19A H -0.3566 -0.3064 0.3296 0.049 Uiso 1 1 calc GR .
H19B H -0.3008 -0.2315 0.3307 0.049 Uiso 1 1 calc GR .
H19C H -0.2021 -0.2918 0.3137 0.049 Uiso 1 1 calc GR .
C20 C -0.0341(10) -0.0201(5) 0.0442(9) 0.013(2) Uani 1 1 d . .
C21 C 0.1980(11) 0.0097(6) 0.1183(10) 0.019(3) Uani 1 1 d . .
H21 H 0.3015 0.0057 0.1478 0.023 Uiso 1 1 calc R .
C22 C 0.1472(14) -0.1131(7) 0.0933(11) 0.024(3) Uani 1 1 d . .
H22A H 0.2278 -0.1204 0.0611 0.029 Uiso 1 1 calc R .
H22B H 0.0627 -0.1403 0.0458 0.029 Uiso 1 1 calc R .
C23 C 0.1958(12) -0.1354(5) 0.2230(10) 0.020(3) Uani 1 1 d . .
C24 C 0.3428(11) -0.1506(6) 0.2822(10) 0.023(3) Uani 1 1 d . .
H24 H 0.4101 -0.1494 0.2397 0.028 Uiso 1 1 calc R .
C25 C 0.3919(12) -0.1674(6) 0.4033(11) 0.029(3) Uani 1 1 d . U
H25 H 0.4924 -0.1767 0.4440 0.035 Uiso 1 1 calc R .
C26 C 0.2904(16) -0.1704(9) 0.4636(13) 0.040(4) Uani 1 1 d . .
H26 H 0.3214 -0.1821 0.5459 0.048 Uiso 1 1 calc R .
C27 C 0.1447(14) -0.1562(6) 0.4033(12) 0.036(4) Uani 1 1 d . .
H27 H 0.0754 -0.1599 0.4436 0.043 Uiso 1 1 calc R .
C28 C 0.1001(13) -0.1370(7) 0.2870(11) 0.027(3) Uani 1 1 d . .
H28 H 0.0009 -0.1245 0.2487 0.033 Uiso 1 1 calc R .
C29 C -0.1157(11) 0.1256(5) 0.1745(10) 0.022(3) Uani 1 1 d . .
H29A H -0.2125 0.1404 0.1756 0.027 Uiso 1 1 calc R .
H29B H -0.0801 0.0908 0.2365 0.027 Uiso 1 1 calc R .
C30 C -0.1365(10) 0.0939(5) 0.0522(10) 0.018(3) Uani 1 1 d . .
H30 H -0.2287 0.0672 0.0305 0.022 Uiso 1 1 calc R .
C31 C -0.1569(11) 0.1455(5) -0.0487(10) 0.018(3) Uani 1 1 d . .
H31 H -0.2523 0.1675 -0.0573 0.022 Uiso 1 1 calc R .
C32 C -0.0436(11) 0.2016(5) -0.0109(11) 0.021(3) Uani 1 1 d . .
H32A H 0.0549 0.1836 -0.0006 0.025 Uiso 1 1 calc R .
H32B H -0.0665 0.2359 -0.0744 0.025 Uiso 1 1 calc R .
C33 C -0.0434(12) 0.2332(6) 0.1059(11) 0.028(3) Uani 1 1 d . .
H33A H 0.0312 0.2689 0.1283 0.034 Uiso 1 1 calc R .
H33B H -0.1400 0.2540 0.0931 0.034 Uiso 1 1 calc R .
C34 C -0.0117(12) 0.1839(5) 0.2088(10) 0.019(3) Uani 1 1 d . .
H34 H 0.0895 0.1663 0.2246 0.022 Uiso 1 1 calc R .
C35 C -0.1799(11) 0.1141(5) -0.1719(11) 0.021(3) Uani 1 1 d . .
H35 H -0.2344 0.0714 -0.1764 0.025 Uiso 1 1 calc R .
C36 C -0.0400(11) 0.0987(6) -0.1971(11) 0.028(3) Uani 1 1 d . .
H36A H 0.0132 0.1401 -0.1971 0.042 Uiso 1 1 calc GR .
H36B H -0.0640 0.0772 -0.2754 0.042 Uiso 1 1 calc GR .
H36C H 0.0211 0.0689 -0.1351 0.042 Uiso 1 1 calc GR .
C37 C -0.2743(12) 0.1601(7) -0.2720(11) 0.037(3) Uani 1 1 d . .
H37A H -0.3682 0.1683 -0.2603 0.055 Uiso 1 1 calc GR .
H37B H -0.2915 0.1388 -0.3497 0.055 Uiso 1 1 calc GR .
H37C H -0.2232 0.2024 -0.2694 0.055 Uiso 1 1 calc GR .
C38 C -0.0160(12) 0.2157(6) 0.3225(12) 0.032(3) Uani 1 1 d . .
H38A H -0.1115 0.2367 0.3079 0.048 Uiso 1 1 calc GR .
H38B H 0.0611 0.2494 0.3490 0.048 Uiso 1 1 calc GR .
H38C H -0.0005 0.1816 0.3846 0.048 Uiso 1 1 calc GR .
C39 C -0.1185(11) -0.0831(5) -0.2239(9) 0.019(3) Uani 1 1 d . .
C40 C -0.1623(11) -0.0856(6) -0.3626(10) 0.018(3) Uani 1 1 d . .
C42 C -0.3051(14) -0.0386(7) 0.3084(12) 0.025(3) Uani 1 1 d . .

loop_
_atom_site_aniso_label
_atom_site_aniso_U_11
_atom_site_aniso_U_22
_atom_site_aniso_U_33
_atom_site_aniso_U_23
_atom_site_aniso_U_13
_atom_site_aniso_U_12
Pd1 0.0141(4) 0.0164(4) 0.0092(4) 0.0006(4) 0.0035(3) -0.0001(4)
F1 0.028(4) 0.077(6) 0.017(4) -0.003(3) 0.012(3) 0.003(3)
F2 0.085(7) 0.060(6) 0.013(5) 0.017(4) 0.010(4) 0.023(5)
F3 0.058(5) 0.077(7) 0.020(5) -0.015(4) 0.014(4) -0.042(5)
F4 0.034(4) 0.053(5) 0.018(4) 0.003(3) 0.019(3) 0.004(3)
F5 0.093(6) 0.034(5) 0.023(5) 0.014(4) 0.032(4) 0.034(4)
F6 0.048(4) 0.076(6) 0.010(4) -0.014(4) 0.004(3) -0.034(4)
O1 0.009(3) 0.029(5) 0.006(4) -0.009(5) 0.000(2) 0.001(5)
O2 0.013(3) 0.050(6) 0.017(5) 0.004(4) 0.004(3) 0.013(4)
O3 0.009(3) 0.016(4) 0.010(3) 0.008(5) -0.001(2) 0.000(5)
O4 0.026(4) 0.052(6) 0.016(5) 0.000(4) 0.008(3) 0.027(4)
N1 0.014(4) 0.020(5) 0.010(5) 0.001(4) 0.003(4) 0.002(4)
N2 0.006(4) 0.011(5) 0.040(7) 0.008(4) 0.002(4) -0.002(4)
N3 0.009(4) 0.018(7) 0.012(5) 0.000(4) 0.000(3) 0.004(4)
N4 0.018(5) 0.015(5) 0.017(6) 0.002(4) 0.009(4) 0.003(4)
N5 0.008(4) 0.025(6) 0.028(6) 0.001(5) -0.002(4) -0.002(4)
N6 0.017(5) 0.020(6) 0.013(6) 0.006(4) 0.005(4) 0.005(4)
C 0.022(6) 0.018(6) 0.008(6) 0.004(5) -0.002(5) -0.002(5)
C1 0.018(5) 0.018(6) 0.012(6) 0.005(5) 0.011(5) 0.010(5)
C2 0.011(5) 0.023(6) 0.018(6) 0.007(5) -0.005(5) 0.004(5)
C3 0.023(7) 0.012(6) 0.017(7) -0.002(5) 0.003(5) -0.004(5)
C4 0.018(6) 0.013(6) 0.013(7) -0.001(5) 0.001(5) 0.000(5)
C5 0.022(6) 0.038(8) 0.022(8) 0.008(6) 0.010(5) 0.000(6)
C6 0.035(8) 0.049(9) 0.020(9) 0.014(7) 0.003(6) 0.010(7)
C7 0.066(11) 0.042(10) 0.010(9) 0.000(7) 0.003(7) 0.013(9)
C8 0.055(9) 0.071(11) 0.030(9) 0.023(8) 0.029(7) 0.023(8)
C9 0.019(6) 0.042(8) 0.033(8) 0.025(6) 0.008(5) 0.017(6)
C10 0.015(5) 0.015(6) 0.031(7) 0.000(5) 0.012(5) -0.003(5)
C11 0.014(5) 0.020(6) 0.021(7) 0.004(5) 0.007(5) 0.012(5)
C12 0.022(6) 0.019(6) 0.027(8) 0.002(5) 0.012(5) 0.000(5)
C13 0.011(5) 0.020(6) 0.022(7) 0.003(5) 0.005(5) -0.001(5)
C14 0.025(6) 0.010(6) 0.022(7) 0.007(5) 0.008(5) 0.006(5)
C15 0.019(6) 0.033(7) 0.020(7) -0.002(6) 0.000(5) 0.003(5)
C16 0.017(6) 0.013(6) 0.027(8) -0.006(5) 0.001(5) 0.010(5)
C17 0.042(7) 0.022(7) 0.023(8) -0.005(6) 0.013(6) 0.004(6)
C18 0.026(6) 0.035(8) 0.022(8) 0.001(6) 0.002(5) 0.006(6)
C19 0.043(7) 0.029(7) 0.026(8) -0.007(6) 0.011(6) -0.009(6)
C20 0.018(5) 0.017(6) 0.007(6) 0.002(5) 0.008(4) 0.008(5)
C21 0.006(5) 0.026(7) 0.022(8) -0.003(6) 0.001(5) 0.007(5)
C22 0.024(7) 0.034(9) 0.013(8) 0.000(6) 0.005(6) -0.011(6)
C23 0.029(6) 0.013(6) 0.012(7) 0.002(5) 0.001(5) 0.003(5)
C24 0.019(6) 0.024(7) 0.020(7) -0.006(5) -0.003(5) 0.002(5)
C25 0.015(6) 0.036(8) 0.026(8) 0.012(6) -0.006(5) 0.005(6)
C26 0.047(9) 0.048(11) 0.010(9) 0.009(7) -0.011(7) 0.001(8)
C27 0.042(8) 0.039(9) 0.030(9) 0.023(7) 0.017(6) 0.022(7)
C28 0.027(7) 0.040(8) 0.013(7) 0.003(6) 0.005(5) 0.013(6)
C29 0.020(6) 0.025(7) 0.022(7) -0.006(5) 0.008(5) 0.011(5)
C30 0.005(5) 0.016(6) 0.031(8) -0.001(5) 0.004(5) -0.001(5)
C31 0.011(5) 0.023(6) 0.020(7) 0.007(5) 0.004(5) 0.000(5)
C32 0.014(6) 0.016(6) 0.030(8) 0.006(5) 0.005(5) -0.002(4)
C33 0.023(6) 0.031(7) 0.028(8) 0.000(6) 0.006(5) 0.000(5)
C34 0.022(6) 0.020(6) 0.015(7) -0.011(5) 0.007(5) -0.004(5)
C35 0.020(6) 0.009(6) 0.032(8) 0.006(5) 0.006(5) 0.007(5)
C36 0.029(7) 0.029(7) 0.028(8) 0.007(6) 0.011(6) 0.003(6)
C37 0.031(7) 0.045(9) 0.032(9) 0.007(7) 0.009(6) 0.009(6)
C38 0.024(6) 0.033(8) 0.040(9) 0.000(6) 0.012(6) 0.003(6)
C39 0.024(6) 0.025(8) 0.007(6) 0.002(5) 0.005(4) 0.015(5)
C40 0.013(5) 0.029(8) 0.014(7) 0.011(5) 0.006(4) -0.003(5)
C42 0.032(7) 0.020(6) 0.018(8) 0.000(6) 0.002(6) 0.011(5)

loop_
_atom_type_symbol
_atom_type_description
_atom_type_scat_dispersion_real
_atom_type_scat_dispersion_imag
_atom_type_scat_source
C C 0.0033 0.0016 'International Tables Vol C Tables 4.2.6.8 and 6.1.1.4'
H H 0.0000 0.0000 'International Tables Vol C Tables 4.2.6.8 and 6.1.1.4'
F F 0.0171 0.0103 'International Tables Vol C Tables 4.2.6.8 and 6.1.1.4'
N N 0.0061 0.0033 'International Tables Vol C Tables 4.2.6.8 and 6.1.1.4'
O O 0.0106 0.0060 'International Tables Vol C Tables 4.2.6.8 and 6.1.1.4'
Pd Pd -0.9988 1.0072 'International Tables Vol C Tables 4.2.6.8 and 6.1.1.4'

loop_
_geom_angle_atom_site_label_1
_geom_angle_atom_site_label_2
_geom_angle_atom_site_label_3
_geom_angle
O1 Pd1 O3 179.1(4)
O1 Pd1 C1 87.0(4)
O1 Pd1 C20 96.0(4)
O3 Pd1 C1 92.1(4)
O3 Pd1 C20 85.0(3)
C1 Pd1 C20 176.8(5)
C39 O1 Pd1 126.5(6)
C O3 Pd1 122.0(6)
N2 N1 C10 123.1(8)
C1 N1 N2 113.0(8)
C1 N1 C10 123.7(8)
C2 N2 N1 103.1(8)
C1 N3 C2 107.6(8)
C1 N3 C3 126.5(9)
C2 N3 C3 125.9(9)
N5 N4 C30 121.1(8)
C20 N4 N5 113.8(8)
C20 N4 C30 124.4(8)
C21 N5 N4 102.3(9)
C20 N6 C22 124.4(9)
C21 N6 C20 109.1(9)
C21 N6 C22 126.1(10)
O3 C C42 108.2(9)
O4 C O3 131.7(11)
O4 C C42 120.1(11)
N1 C1 Pd1 127.3(7)
N1 C1 N3 103.8(8)
N3 C1 Pd1 128.6(7)
N2 C2 N3 112.5(9)
N2 C2 H2 123.8
N3 C2 H2 123.8
N3 C3 H3A 108.8
N3 C3 H3B 108.8
N3 C3 C4 113.9(9)
H3A C3 H3B 107.7
C4 C3 H3A 108.8
C4 C3 H3B 108.8
C5 C4 C3 119.2(10)
C5 C4 C9 119.8(11)
C9 C4 C3 121.0(10)
C4 C5 H5 120.2
C4 C5 C6 119.5(12)
C6 C5 H5 120.2
C5 C6 H6 119.2
C7 C6 C5 121.7(12)
C7 C6 H6 119.2
C6 C7 H7 121.7
C8 C7 C6 116.6(14)
C8 C7 H7 121.7
C7 C8 H8 118.7
C9 C8 C7 122.6(13)
C9 C8 H8 118.7
C4 C9 H9 120.1
C8 C9 C4 119.8(11)
C8 C9 H9 120.1
N1 C10 H10 106.4
N1 C10 C11 113.5(8)
N1 C10 C15 111.1(9)
C11 C10 H10 106.4
C11 C10 C15 112.5(9)
C15 C10 H10 106.4
C10 C11 H11 105.3
C10 C11 C12 111.4(9)
C12 C11 H11 105.3
C16 C11 C10 115.9(9)
C16 C11 H11 105.3
C16 C11 C12 112.7(9)
C11 C12 H12A 109.0
C11 C12 H12B 109.0
H12A C12 H12B 107.8
C13 C12 C11 113.1(9)
C13 C12 H12A 109.0
C13 C12 H12B 109.0
C12 C13 H13A 109.0
C12 C13 H13B 109.0
H13A C13 H13B 107.8
C14 C13 C12 112.9(9)
C14 C13 H13A 109.0
C14 C13 H13B 109.0
C13 C14 H14 108.5
C13 C14 C15 107.8(10)
C13 C14 C19 112.6(9)
C15 C14 H14 108.5
C19 C14 H14 108.5
C19 C14 C15 111.0(9)
C10 C15 H15A 108.3
C10 C15 H15B 108.3
C14 C15 C10 116.1(9)
C14 C15 H15A 108.3
C14 C15 H15B 108.3
H15A C15 H15B 107.4
C11 C16 H16 107.5
C11 C16 C18 112.4(9)
C17 C16 C11 113.2(9)
C17 C16 H16 107.5
C17 C16 C18 108.3(10)
C18 C16 H16 107.5
C16 C17 H17A 109.5
C16 C17 H17B 109.5
C16 C17 H17C 109.5
H17A C17 H17B 109.5
H17A C17 H17C 109.5
H17B C17 H17C 109.5
C16 C18 H18A 109.5
C16 C18 H18B 109.5
C16 C18 H18C 109.5
H18A C18 H18B 109.5
H18A C18 H18C 109.5
H18B C18 H18C 109.5
C14 C19 H19A 109.5
C14 C19 H19B 109.5
C14 C19 H19C 109.5
H19A C19 H19B 109.5
H19A C19 H19C 109.5
H19B C19 H19C 109.5
N4 C20 Pd1 125.1(7)
N6 C20 Pd1 132.4(8)
N6 C20 N4 102.4(9)
N5 C21 N6 112.4(9)
N5 C21 H21 123.8
N6 C21 H21 123.8
N6 C22 H22A 109.3
N6 C22 H22B 109.3
N6 C22 C23 111.4(11)
H22A C22 H22B 108.0
C23 C22 H22A 109.3
C23 C22 H22B 109.3
C24 C23 C22 119.5(11)
C28 C23 C22 121.8(10)
C28 C23 C24 118.6(11)
C23 C24 H24 119.7
C23 C24 C25 120.7(11)
C25 C24 H24 119.7
C24 C25 H25 120.6
C24 C25 C26 118.7(10)
C26 C25 H25 120.6
C25 C26 H26 120.1
C27 C26 C25 119.9(13)
C27 C26 H26 120.1
C26 C27 H27 119.7
C28 C27 C26 120.5(13)
C28 C27 H27 119.7
C23 C28 H28 119.3
C27 C28 C23 121.5(11)
C27 C28 H28 119.3
H29A C29 H29B 107.4
C30 C29 H29A 108.2
C30 C29 H29B 108.2
C34 C29 H29A 108.2
C34 C29 H29B 108.2
C34 C29 C30 116.2(9)
N4 C30 C29 109.8(8)
N4 C30 H30 106.8
N4 C30 C31 112.8(9)
C29 C30 H30 106.8
C29 C30 C31 113.4(9)
C31 C30 H30 106.8
C30 C31 H31 104.5
C32 C31 C30 112.0(8)
C32 C31 H31 104.5
C32 C31 C35 116.2(9)
C35 C31 C30 113.7(9)
C35 C31 H31 104.5
C31 C32 H32A 109.5
C31 C32 H32B 109.5
H32A C32 H32B 108.1
C33 C32 C31 110.8(9)
C33 C32 H32A 109.5
C33 C32 H32B 109.5
C32 C33 H33A 108.9
C32 C33 H33B 108.9
H33A C33 H33B 107.7
C34 C33 C32 113.3(10)
C34 C33 H33A 108.9
C34 C33 H33B 108.9
C29 C34 C33 110.6(9)
C29 C34 H34 107.6
C33 C34 H34 107.6
C38 C34 C29 110.8(9)
C38 C34 C33 112.5(10)
C38 C34 H34 107.6
C31 C35 H35 107.9
C31 C35 C37 110.2(9)
C36 C35 C31 114.6(9)
C36 C35 H35 107.9
C36 C35 C37 108.1(10)
C37 C35 H35 107.9
C35 C36 H36A 109.5
C35 C36 H36B 109.5
C35 C36 H36C 109.5
H36A C36 H36B 109.5
H36A C36 H36C 109.5
H36B C36 H36C 109.5
C35 C37 H37A 109.5
C35 C37 H37B 109.5
C35 C37 H37C 109.5
H37A C37 H37B 109.5
H37A C37 H37C 109.5
H37B C37 H37C 109.5
C34 C38 H38A 109.5
C34 C38 H38B 109.5
C34 C38 H38C 109.5
H38A C38 H38B 109.5
H38A C38 H38C 109.5
H38B C38 H38C 109.5
O1 C39 C40 111.5(8)
O2 C39 O1 130.1(10)
O2 C39 C40 118.3(9)
F1 C40 F2 107.3(9)
F1 C40 C39 112.2(8)
F2 C40 C39 108.8(9)
F3 C40 F1 109.2(10)
F3 C40 F2 107.7(9)
F3 C40 C39 111.4(9)
F4 C42 C 110.3(9)
F5 C42 F4 105.8(12)
F5 C42 C 112.8(10)
F6 C42 F4 106.5(10)
F6 C42 F5 110.0(10)
F6 C42 C 111.1(11)

loop_
_geom_bond_atom_site_label_1
_geom_bond_atom_site_label_2
_geom_bond_distance
Pd1 O1 2.006(6)
Pd1 O3 2.017(6)
Pd1 C1 2.022(10)
Pd1 C20 2.028(10)
F1 C40 1.298(12)
F2 C40 1.359(13)
F3 C40 1.298(12)
F4 C42 1.345(14)
F5 C42 1.307(12)
F6 C42 1.303(14)
O1 C39 1.277(11)
O2 C39 1.209(10)
O3 C 1.295(12)
O4 C 1.193(11)
N1 N2 1.393(10)
N1 C1 1.351(13)
N1 C10 1.477(12)
N2 C2 1.302(14)
N3 C1 1.373(11)
N3 C2 1.374(13)
N3 C3 1.449(14)
N4 N5 1.383(11)
N4 C20 1.357(12)
N4 C30 1.481(12)
N5 C21 1.303(13)
N6 C20 1.357(13)
N6 C21 1.354(14)
N6 C22 1.468(14)
C C42 1.552(16)
C2 H2 0.9500
C3 H3A 0.9900
C3 H3B 0.9900
C3 C4 1.521(15)
C4 C5 1.374(14)
C4 C9 1.375(15)
C5 H5 0.9500
C5 C6 1.396(15)
C6 H6 0.9500
C6 C7 1.387(19)
C7 H7 0.9500
C7 C8 1.384(17)
C8 H8 0.9500
C8 C9 1.373(17)
C9 H9 0.9500
C10 H10 1.0000
C10 C11 1.526(14)
C10 C15 1.535(15)
C11 H11 1.0000
C11 C12 1.555(15)
C11 C16 1.525(14)
C12 H12A 0.9900
C12 H12B 0.9900
C12 C13 1.514(15)
C13 H13A 0.9900
C13 H13B 0.9900
C13 C14 1.503(14)
C14 H14 1.0000
C14 C15 1.517(15)
C14 C19 1.514(15)
C15 H15A 0.9900
C15 H15B 0.9900
C16 H16 1.0000
C16 C17 1.523(14)
C16 C18 1.538(15)
C17 H17A 0.9800
C17 H17B 0.9800
C17 H17C 0.9800
C18 H18A 0.9800
C18 H18B 0.9800
C18 H18C 0.9800
C19 H19A 0.9800
C19 H19B 0.9800
C19 H19C 0.9800
C21 H21 0.9500
C22 H22A 0.9900
C22 H22B 0.9900
C22 C23 1.519(15)
C23 C24 1.397(13)
C23 C28 1.383(15)
C24 H24 0.9500
C24 C25 1.397(15)
C25 H25 0.9500
C25 C26 1.400(19)
C26 H26 0.9500
C26 C27 1.383(16)
C27 H27 0.9500
C27 C28 1.358(16)
C28 H28 0.9500
C29 H29A 0.9900
C29 H29B 0.9900
C29 C30 1.536(15)
C29 C34 1.511(14)
C30 H30 1.0000
C30 C31 1.546(14)
C31 H31 1.0000
C31 C32 1.536(14)
C31 C35 1.540(15)
C32 H32A 0.9900
C32 H32B 0.9900
C32 C33 1.525(16)
C33 H33A 0.9900
C33 H33B 0.9900
C33 C34 1.523(15)
C34 H34 1.0000
C34 C38 1.508(15)
C35 H35 1.0000
C35 C36 1.515(14)
C35 C37 1.542(14)
C36 H36A 0.9800
C36 H36B 0.9800
C36 H36C 0.9800
C37 H37A 0.9800
C37 H37B 0.9800
C37 H37C 0.9800
C38 H38A 0.9800
C38 H38B 0.9800
C38 H38C 0.9800
C39 C40 1.559(14)

loop_
_geom_torsion_atom_site_label_1
_geom_torsion_atom_site_label_2
_geom_torsion_atom_site_label_3
_geom_torsion_atom_site_label_4
_geom_torsion
Pd1 O1 C39 O2 -2.6(19)
Pd1 O1 C39 C40 179.0(7)
Pd1 O3 C O4 3.7(18)
Pd1 O3 C C42 -178.0(7)
O1 C39 C40 F1 -178.5(10)
O1 C39 C40 F2 62.8(12)
O1 C39 C40 F3 -55.8(13)
O2 C39 C40 F1 2.8(15)
O2 C39 C40 F2 -115.8(11)
O2 C39 C40 F3 125.6(12)
O3 C C42 F4 -166.5(10)
O3 C C42 F5 -48.4(14)
O3 C C42 F6 75.7(12)
O4 C C42 F4 12.1(15)
O4 C C42 F5 130.2(13)
O4 C C42 F6 -105.7(13)
N1 N2 C2 N3 -0.8(12)
N1 C10 C11 C12 -82.5(11)
N1 C10 C11 C16 48.1(13)
N1 C10 C15 C14 78.3(12)
N2 N1 C1 Pd1 173.0(7)
N2 N1 C1 N3 -1.1(11)
N2 N1 C10 C11 29.1(14)
N2 N1 C10 C15 -98.8(11)
N3 C3 C4 C5 106.6(12)
N3 C3 C4 C9 -73.8(14)
N4 N5 C21 N6 -0.3(13)
N4 C30 C31 C32 -79.0(11)
N4 C30 C31 C35 55.1(11)
N5 N4 C20 Pd1 179.9(7)
N5 N4 C20 N6 0.1(12)
N5 N4 C30 C29 -54.6(12)
N5 N4 C30 C31 72.9(12)
N6 C22 C23 C24 -110.3(12)
N6 C22 C23 C28 65.6(15)
C1 N1 N2 C2 1.2(12)
C1 N1 C10 C11 -146.0(10)
C1 N1 C10 C15 86.1(12)
C1 N3 C2 N2 0.2(13)
C1 N3 C3 C4 109.0(11)
C2 N3 C1 Pd1 -173.5(8)
C2 N3 C1 N1 0.6(11)
C2 N3 C3 C4 -72.7(14)
C3 N3 C1 Pd1 5.0(15)
C3 N3 C1 N1 179.1(10)
C3 N3 C2 N2 -178.3(11)
C3 C4 C5 C6 178.5(11)
C3 C4 C9 C8 -178.1(12)
C4 C5 C6 C7 0(2)
C5 C4 C9 C8 1.4(19)
C5 C6 C7 C8 0(2)
C6 C7 C8 C9 1(3)
C7 C8 C9 C4 -1(2)
C9 C4 C5 C6 -1.1(18)
C10 N1 N2 C2 -174.4(10)
C10 N1 C1 Pd1 -11.4(15)
C10 N1 C1 N3 174.4(9)
C10 C11 C12 C13 -49.2(12)
C10 C11 C16 C17 165.7(9)
C10 C11 C16 C18 42.5(12)
C11 C10 C15 C14 -50.1(13)
C11 C12 C13 C14 56.9(12)
C12 C11 C16 C17 -64.4(12)
C12 C11 C16 C18 172.4(9)
C12 C13 C14 C15 -57.1(11)
C12 C13 C14 C19 -179.8(9)
C13 C14 C15 C10 54.5(12)
C15 C10 C11 C12 44.8(11)
C15 C10 C11 C16 175.3(8)
C16 C11 C12 C13 178.7(9)
C19 C14 C15 C10 178.2(9)
C20 N4 N5 C21 0.1(12)
C20 N4 C30 C29 115.7(11)
C20 N4 C30 C31 -116.8(11)
C20 N6 C21 N5 0.3(14)
C20 N6 C22 C23 -101.9(13)
C21 N6 C20 Pd1 179.9(9)
C21 N6 C20 N4 -0.2(12)
C21 N6 C22 C23 69.6(15)
C22 N6 C20 Pd1 -7.3(18)
C22 N6 C20 N4 172.6(11)
C22 N6 C21 N5 -172.3(12)
C22 C23 C24 C25 176.3(11)
C22 C23 C28 C27 -179.2(12)
C23 C24 C25 C26 1.6(18)
C24 C23 C28 C27 -3.3(18)
C24 C25 C26 C27 -1(2)
C25 C26 C27 C28 -2(2)
C26 C27 C28 C23 4(2)
C28 C23 C24 C25 0.3(17)
C29 C30 C31 C32 46.7(12)
C29 C30 C31 C35 -179.3(8)
C30 N4 N5 C21 171.4(10)
C30 N4 C20 Pd1 9.0(15)
C30 N4 C20 N6 -170.9(9)
C30 C29 C34 C33 47.2(12)
C30 C29 C34 C38 172.7(9)
C30 C31 C32 C33 -53.3(12)
C30 C31 C35 C36 -87.1(11)
C30 C31 C35 C37 150.7(9)
C31 C32 C33 C34 58.1(11)
C32 C31 C35 C36 45.0(13)
C32 C31 C35 C37 -77.2(11)
C32 C33 C34 C29 -54.0(12)
C32 C33 C34 C38 -178.5(9)
C34 C29 C30 N4 82.6(11)
C34 C29 C30 C31 -44.7(12)
C35 C31 C32 C33 173.9(9)
